data_2008817
loop_
_publ_author_name
'Ohgo, Yoshiki'
'Saitoh, Takashi'
'Nakamura, Mikio'

_publ_section_title
;
 (<i>meso</i>-Tetraethylporphyrinato)bis(tetrahydrofuran)iron(III)
 perchlorate
;
_journal_issue 8
_journal_name_full 'Acta Crystallographica Section C'
_journal_page_first 1284
_journal_page_last 1286
_journal_paper_doi 10.1107/S0108270199005429
_journal_volume 55
_journal_year 1999
_chemical_formula_iupac '[Fe (C28 H28 N4) (C4 H8 O)2] Cl O4'
_chemical_formula_moiety 'C36 H44 Fe1 N4 O2 1+, Cl1 O4 1-'
_chemical_formula_sum 'C36 H44 Cl Fe N4 O6'
_chemical_formula_weight 720.05
_chemical_name_systematic
;
Bis(tetrahydrofuran)(meso-tetraethylporphyrinato)iron(III) perchlorate
;
_space_group_IT_number 15
_symmetry_cell_setting monoclinic
_symmetry_space_group_name_Hall '-C 2yc'
_symmetry_space_group_name_H-M 'C 1 2/c 1'
_cell_angle_alpha 90.00
_cell_angle_beta 107.11(2)
_cell_angle_gamma 90.00
_cell_formula_units_Z 4
_cell_length_a 13.939(5)
_cell_length_b 16.806(5)
_cell_length_c 15.596(4)
_cell_measurement_reflns_used 25
_cell_measurement_temperature 298
_cell_measurement_theta_max 14.96
_cell_measurement_theta_min 14.90
_cell_volume 3491.8(19)
_computing_cell_refinement 'MSC/AFC Diffractometer Control Software'
_computing_data_collection
;
MSC/AFC Diffractometer Control Software
(Molecular Structure Corporation, 1992a)
;
_computing_data_reduction 'TEXSAN (Molecular Structure Corporation, 1992b)'
_computing_molecular_graphics 'SV (Nemoto & Ohashi, 1993)'
_computing_publication_material SHELXL97
_computing_structure_refinement 'SHELXL97 (Sheldrick, 1997)'
_computing_structure_solution 'SIR92 (Altomare et al., 1994)'
_diffrn_ambient_temperature 298
_diffrn_measured_fraction_theta_full 0.966
_diffrn_measured_fraction_theta_max 0.966
_diffrn_measurement_device_type 'Rigaku AFC5'
_diffrn_measurement_method \w/2\q
_diffrn_radiation_monochromator graphite
_diffrn_radiation_source 'fine-focus sealed tube'
_diffrn_radiation_type MoK\a
_diffrn_radiation_wavelength 0.71069
_diffrn_reflns_av_R_equivalents 0.039
_diffrn_reflns_av_sigmaI/netI 0.0630
_diffrn_reflns_limit_h_max 18
_diffrn_reflns_limit_h_min 0
_diffrn_reflns_limit_k_max 0
_diffrn_reflns_limit_k_min -21
_diffrn_reflns_limit_l_max 19
_diffrn_reflns_limit_l_min -20
_diffrn_reflns_number 4171
_diffrn_reflns_theta_full 27.50
_diffrn_reflns_theta_max 27.50
_diffrn_reflns_theta_min 2.11
_diffrn_standards_decay_% 22.58
_diffrn_standards_interval_count 100
_diffrn_standards_interval_time 50
_diffrn_standards_number 3
_exptl_absorpt_coefficient_mu 0.559
_exptl_absorpt_correction_T_max 0.800
_exptl_absorpt_correction_T_min 0.736
_exptl_absorpt_correction_type '\y scan'
_exptl_absorpt_process_details '(North et al., 1968)'
_exptl_crystal_colour Brown
_exptl_crystal_density_diffrn 1.370
_exptl_crystal_density_method 'not measured'
_exptl_crystal_description Prismatic
_exptl_crystal_F_000 1516
_exptl_crystal_size_max 0.5
_exptl_crystal_size_mid 0.5
_exptl_crystal_size_min 0.4
_refine_diff_density_max 0.689
_refine_diff_density_min -0.401
_refine_ls_extinction_coef 0.0033(4)
_refine_ls_extinction_method SHELXL97
_refine_ls_goodness_of_fit_ref 1.050
_refine_ls_hydrogen_treatment constr
_refine_ls_matrix_type full
_refine_ls_number_parameters 245
_refine_ls_number_reflns 4011
_refine_ls_number_restraints 1
_refine_ls_restrained_S_all 1.052
_refine_ls_R_factor_all 0.117
_refine_ls_R_factor_gt 0.054
_refine_ls_shift/su_max <0.001
_refine_ls_shift/su_mean 0.000
_refine_ls_structure_factor_coef Fsqd
_refine_ls_weighting_details 'w = 1/[\s^2^(Fo^2^)+(0.0799P)^2^] where P = (Fo^2^+2Fc^2^)/3'
_refine_ls_weighting_scheme calc
_refine_ls_wR_factor_ref 0.157
_reflns_number_gt 2440
_reflns_number_total 4011
_reflns_threshold_expression I>2\s(I)
_cod_data_source_file ob1008.cif
_cod_data_source_block 1
_cod_depositor_comments
;
The following automatic conversions were performed:
'_symmetry_cell_setting' value 'Monoclinic' changed to 'monoclinic'
according to '/home/saulius/struct/CIF-dictionaries/cif_core.dic'
dictionary named 'cif_core.dic' version 2.4.1 from 2010-06-29.

Automatic conversion script
Id: cif_fix_enum 1527 2010-12-29 10:47:43Z saulius 

The following automatic conversions were performed:

'_symmetry_cell_setting' value 'Monoclinic' changed to 'monoclinic'
according to /home/saulius/struct/CIF-dictionaries/cif_core.dic
dictionary named 'cif_core.dic' version 2.4.1 from 2010-06-29.

Automatic conversion script
Id: cif_fix_values 1715 2011-07-08 13:25:40Z adriana 

The following automatic conversions were performed:

'_refine_ls_weighting_scheme' value 'calc w =
1/[\s^2^(Fo^2^)+(0.0799P)^2^] where P = (Fo^2^+2Fc^2^)/3' was changed
to 'calc'. New tag '_refine_ls_weighting_details' was created. The
value of the new tag was set to 'w = 1/[\s^2^(Fo^2^)+(0.0799P)^2^]
where P = (Fo^2^+2Fc^2^)/3'.

Automatic conversion script
Id: cif_fix_values 3143 2015-03-26 13:38:13Z robertas 
;
_cod_original_cell_volume 3492.0(19)
_cod_original_sg_symbol_H-M 'C 2/c'
_cod_original_formula_sum 'C36 H44 Cl1 Fe1 N4 O6'
_cod_database_code 2008817

loop_
_symmetry_equiv_pos_as_xyz
'x, y, z'
'-x, y, -z+1/2'
'x+1/2, y+1/2, z'
'-x+1/2, y+1/2, -z+1/2'
'-x, -y, -z'
'x, -y, z-1/2'
'-x+1/2, -y+1/2, -z'
'x+1/2, -y+1/2, z-1/2'

loop_
_atom_site_label
_atom_site_fract_x
_atom_site_fract_y
_atom_site_fract_z
_atom_site_U_iso_or_equiv
_atom_site_adp_type
_atom_site_calc_flag
_atom_site_refinement_flags
_atom_site_occupancy
_atom_site_disorder_assembly
_atom_site_disorder_group
_atom_site_type_symbol
Fe1 1 0.18788(3) 0.25 0.0308(2) Uani d S 1 . . Fe
Cl1 1 0.32889(10) 0.75 0.0943(7) Uani d SD 1 . . Cl
O1 0.84485(15) 0.18926(13) 0.16903(15) 0.0465(6) Uani d . 1 . . O
O2 0.9406(18) 0.3715(10) 0.7945(12) 0.157(9) Uani d P 0.50 . . O
O3 1.0973(14) 0.3250(15) 0.8106(11) 0.281(12) Uani d P 0.50 . . O
O4 0.9975(17) 0.3675(11) 0.6743(8) 0.141(10) Uani d PD 0.50 . . O
O5 0.9591(15) 0.2552(4) 0.7274(10) 0.167(10) Uani d P 0.50 . . O
N1 1.04664(18) 0.18755(15) 0.13964(15) 0.0356(6) Uani d . 1 . . N
N2 1.0000 0.0685(2) 0.2500 0.0351(8) Uani d S 1 . . N
N3 1.0000 0.3067(2) 0.2500 0.0354(8) Uani d S 1 . . N
C1 1.0583(2) 0.2537(2) 0.0899(2) 0.0409(8) Uani d . 1 . . C
C2 1.0948(3) 0.2274(3) 0.0176(2) 0.0580(10) Uani d . 1 . . C
H2 1.1071 0.2593 -0.0266 0.070 Uiso calc R 1 . . H
C3 1.1078(3) 0.1485(3) 0.0254(2) 0.0586(10) Uani d . 1 . . C
H3 1.1321 0.1162 -0.0120 0.070 Uiso calc R 1 . . H
C4 1.0780(2) 0.1225(2) 0.1013(2) 0.0409(8) Uani d . 1 . . C
C5 1.0784(2) 0.0434(2) 0.1290(2) 0.0426(8) Uani d . 1 . . C
C6 1.0381(3) 0.01898(18) 0.1965(2) 0.0422(8) Uani d . 1 . . C
C7 1.0381(3) -0.0618(2) 0.2188(3) 0.0613(11) Uani d . 1 . . C
H7 1.0439 -0.1067 0.1938 0.074 Uiso calc R 1 . . H
C8 1.0178(2) 0.35624(18) 0.1848(2) 0.0411(8) Uani d . 1 . . C
C9 1.0107(3) 0.43728(19) 0.2113(3) 0.0542(10) Uani d . 1 . . C
H9 1.0195 0.4821 0.1795 0.065 Uiso calc R 1 . . H
C10 1.0439(2) 0.33208(19) 0.1095(2) 0.0430(8) Uani d . 1 . . C
C11 1.1283(3) -0.0183(2) 0.0855(3) 0.0593(10) Uani d . 1 . . C
H11A 1.0967 -0.0696 0.0866 0.071 Uiso calc R 1 . . H
H11B 1.1185 -0.0040 0.0233 0.071 Uiso calc R 1 . . H
C12 1.2383(3) -0.0251(3) 0.1323(3) 0.0843(15) Uani d . 1 . . C
H12A 1.2686 0.0266 0.1367 0.126 Uiso calc R 1 . . H
H12B 1.2686 -0.0598 0.0989 0.126 Uiso calc R 1 . . H
H12C 1.2481 -0.0463 0.1914 0.126 Uiso calc R 1 . . H
C13 1.0672(3) 0.3962(2) 0.0492(3) 0.0643(11) Uani d . 1 . . C
H13A 1.0265 0.4428 0.0502 0.077 Uiso calc R 1 . . H
H13B 1.0495 0.3767 -0.0120 0.077 Uiso calc R 1 . . H
C14 1.1779(4) 0.4198(3) 0.0790(3) 0.0901(16) Uani d . 1 . . C
H14A 1.1942 0.4437 0.1374 0.135 Uiso calc R 1 . . H
H14B 1.1904 0.4573 0.0370 0.135 Uiso calc R 1 . . H
H14C 1.2186 0.3734 0.0812 0.135 Uiso calc R 1 . . H
C15 0.7988(3) 0.1301(3) 0.1058(3) 0.0769(14) Uani d . 1 . . C
H15A 0.8045 0.0784 0.1346 0.092 Uiso calc R 1 . . H
H15B 0.8307 0.1275 0.0584 0.092 Uiso calc R 1 . . H
C16 0.6904(3) 0.1532(3) 0.0681(3) 0.0819(14) Uani d . 1 . . C
H16A 0.6712 0.1547 0.0031 0.098 Uiso calc R 1 . . H
H16B 0.6475 0.1155 0.0865 0.098 Uiso calc R 1 . . H
C17 0.6817(3) 0.2342(3) 0.1053(3) 0.0709(12) Uani d . 1 . . C
H17A 0.6876 0.2756 0.0638 0.085 Uiso calc R 1 . . H
H17B 0.6183 0.2403 0.1184 0.085 Uiso calc R 1 . . H
C18 0.7674(3) 0.2365(3) 0.1885(3) 0.0734(13) Uani d . 1 . . C
H18A 0.7901 0.2907 0.2032 0.088 Uiso calc R 1 . . H
H18B 0.7484 0.2140 0.2385 0.088 Uiso calc R 1 . . H

loop_
_atom_site_aniso_label
_atom_site_aniso_U_11
_atom_site_aniso_U_22
_atom_site_aniso_U_33
_atom_site_aniso_U_12
_atom_site_aniso_U_13
_atom_site_aniso_U_23
Fe1 0.0329(3) 0.0277(3) 0.0330(3) 0.000 0.0116(2) 0.000
Cl1 0.160(2) 0.0642(11) 0.0821(13) 0.000 0.0713(15) 0.000
O1 0.0344(11) 0.0513(13) 0.0514(13) -0.0004(11) 0.0088(10) -0.0152(11)
O2 0.26(2) 0.070(7) 0.21(2) -0.044(11) 0.185(18) -0.047(11)
O3 0.166(14) 0.54(4) 0.119(11) 0.04(2) 0.015(10) -0.01(2)
O4 0.29(3) 0.101(8) 0.056(5) 0.023(13) 0.082(10) 0.014(5)
O5 0.32(4) 0.049(4) 0.134(18) -0.030(8) 0.069(16) -0.015(5)
N1 0.0389(13) 0.0361(13) 0.0339(13) 0.0032(12) 0.0140(11) 0.0042(11)
N2 0.039(2) 0.0266(17) 0.039(2) 0.000 0.0116(16) 0.000
N3 0.0352(18) 0.0317(18) 0.0387(19) 0.000 0.0100(15) 0.000
C1 0.0380(17) 0.050(2) 0.0356(17) -0.0017(15) 0.0119(14) 0.0074(14)
C2 0.067(3) 0.072(3) 0.042(2) -0.003(2) 0.0270(19) 0.0084(18)
C3 0.066(3) 0.073(3) 0.048(2) 0.003(2) 0.0325(19) -0.0086(19)
C4 0.0394(18) 0.0482(19) 0.0364(17) 0.0003(15) 0.0130(14) -0.0078(14)
C5 0.0413(18) 0.0429(18) 0.0408(18) 0.0044(15) 0.0075(15) -0.0123(14)
C6 0.0472(19) 0.0340(17) 0.0420(18) -0.0040(15) 0.0077(15) 0.0060(14)
C7 0.088(3) 0.0296(18) 0.068(3) -0.0080(19) 0.025(2) 0.0047(16)
C8 0.0338(17) 0.0299(17) 0.057(2) -0.0012(13) 0.0084(15) 0.0085(14)
C9 0.051(2) 0.0304(17) 0.081(3) 0.0014(16) 0.020(2) 0.0093(16)
C10 0.0373(17) 0.045(2) 0.0450(18) -0.0008(14) 0.0097(15) 0.0149(15)
C11 0.067(3) 0.053(2) 0.060(2) 0.012(2) 0.023(2) -0.0153(18)
C12 0.078(3) 0.094(4) 0.081(3) 0.035(3) 0.024(3) -0.021(3)
C13 0.081(3) 0.055(2) 0.060(2) -0.002(2) 0.025(2) 0.0235(19)
C14 0.094(4) 0.090(4) 0.098(4) -0.034(3) 0.047(3) 0.018(3)
C15 0.063(3) 0.068(3) 0.077(3) 0.003(2) -0.014(2) -0.027(2)
C16 0.051(2) 0.106(4) 0.076(3) -0.002(3) -0.002(2) -0.029(3)
C17 0.046(2) 0.087(3) 0.075(3) 0.011(2) 0.011(2) 0.010(2)
C18 0.044(2) 0.080(3) 0.090(3) 0.016(2) 0.010(2) -0.026(2)

loop_
_atom_type_symbol
_atom_type_description
_atom_type_scat_dispersion_real
_atom_type_scat_dispersion_imag
_atom_type_scat_source
C C 0.0033 0.0016 'International Tables Vol C Tables 4.2.6.8 and 6.1.1.4'
H H 0.0000 0.0000 'International Tables Vol C Tables 4.2.6.8 and 6.1.1.4'
N N 0.0061 0.0033 'International Tables Vol C Tables 4.2.6.8 and 6.1.1.4'
O O 0.0106 0.0060 'International Tables Vol C Tables 4.2.6.8 and 6.1.1.4'
Cl Cl 0.1484 0.1585 'International Tables Vol C Tables 4.2.6.8 and 6.1.1.4'
Fe Fe 0.3463 0.8444 'International Tables Vol C Tables 4.2.6.8 and 6.1.1.4'

loop_
_geom_angle_atom_site_label_1
_geom_angle_atom_site_label_2
_geom_angle_atom_site_label_3
_geom_angle_site_symmetry_1
_geom_angle_site_symmetry_3
_geom_angle
_geom_angle_publ_flag
N3 Fe1 N2 . . 180.0 yes
N3 Fe1 N1 . 2_755 90.16(7) ?
N2 Fe1 N1 . 2_755 89.84(7) ?
N3 Fe1 N1 . . 90.16(7) yes
N2 Fe1 N1 . . 89.84(7) yes
N1 Fe1 N1 2_755 . 179.69(14) ?
N3 Fe1 O1 . 2_755 89.38(6) ?
N2 Fe1 O1 . 2_755 90.62(6) ?
N1 Fe1 O1 2_755 2_755 91.13(10) ?
N1 Fe1 O1 . 2_755 88.87(9) ?
N3 Fe1 O1 . . 89.38(6) yes
N2 Fe1 O1 . . 90.62(6) yes
N1 Fe1 O1 2_755 . 88.87(10) ?
N1 Fe1 O1 . . 91.10(10) yes
O1 Fe1 O1 2_755 . 178.77(12) ?
O4 Cl1 O4 . 2_756 122.0(16) ?
O4 Cl1 O5 . . 108.1(11) ?
O4 Cl1 O5 2_756 2_756 108.1(11) ?
O4 Cl1 O3 . . 112.6(12) ?
O5 Cl1 O3 . . 112.2(14) ?
O4 Cl1 O3 2_756 2_756 112.6(12) ?
O5 Cl1 O3 2_756 2_756 112.2(14) ?
O4 Cl1 O2 2_756 2_756 108.6(7) ?
O5 Cl1 O2 2_756 2_756 108.9(13) ?
O3 Cl1 O2 2_756 2_756 106.3(10) ?
O4 Cl1 O2 . . 108.6(7) ?
O5 Cl1 O2 . . 108.9(13) ?
O3 Cl1 O2 . . 106.3(10) ?
C15 O1 C18 . . 108.6(3) ?
C15 O1 Fe1 . . 124.8(2) ?
C18 O1 Fe1 . . 124.4(2) ?
O4 O2 O3 2_756 2_756 118(2) ?
O5 O3 O4 2_756 2_756 92.9(14) ?
O5 O3 O2 2_756 2_756 90.0(10) ?
O4 O3 O2 2_756 2_756 84.4(11) ?
O2 O4 O3 2_756 2_756 134.0(19) ?
O5 O5 O3 2_756 2_756 125.1(12) ?
C4 N1 C1 . . 106.7(3) ?
C4 N1 Fe1 . . 126.7(2) yes
C1 N1 Fe1 . . 126.5(2) yes
C6 N2 C6 . 2_755 106.4(4) ?
C6 N2 Fe1 2_755 . 126.79(18) ?
C6 N2 Fe1 . . 126.8(2) yes
C8 N3 C8 2_755 . 106.5(4) ?
C8 N3 Fe1 2_755 . 126.76(18) ?
C8 N3 Fe1 . . 126.8(2) yes
C10 C1 N1 . . 126.2(3) ?
C10 C1 C2 . . 125.2(3) ?
N1 C1 C2 . . 108.5(3) ?
C3 C2 C1 . . 107.7(3) ?
C3 C2 H2 . . 126.1 ?
C1 C2 H2 . . 126.1 ?
C2 C3 C4 . . 108.2(3) ?
C2 C3 H3 . . 125.9 ?
C4 C3 H3 . . 125.9 ?
N1 C4 C5 . . 126.4(3) ?
N1 C4 C3 . . 108.9(3) ?
C5 C4 C3 . . 124.7(3) ?
C6 C5 C4 2_755 . 123.3(3) ?
C6 C5 C11 2_755 . 118.4(3) ?
C4 C5 C11 . . 118.3(3) ?
N2 C6 C5 . 2_755 126.0(3) ?
N2 C6 C7 . . 108.4(3) ?
C5 C6 C7 2_755 . 125.5(3) ?
C7 C7 C6 2_755 . 108.3(2) ?
C7 C7 H7 2_755 . 125.8 ?
C6 C7 H7 . . 125.8 ?
C10 C8 N3 . . 126.2(3) ?
C10 C8 C9 . . 125.3(3) ?
N3 C8 C9 . . 108.4(3) ?
C9 C9 C8 2_755 . 108.3(2) ?
C9 C9 H9 2_755 . 125.8 ?
C8 C9 H9 . . 125.8 ?
C1 C10 C8 . . 123.9(3) ?
C1 C10 C13 . . 117.8(3) ?
C8 C10 C13 . . 118.1(3) ?
C12 C11 C5 . . 111.9(3) ?
C12 C11 H11A . . 109.2 ?
C5 C11 H11A . . 109.2 ?
C12 C11 H11B . . 109.2 ?
C5 C11 H11B . . 109.2 ?
H11A C11 H11B . . 107.9 ?
C11 C12 H12A . . 109.5 ?
C11 C12 H12B . . 109.5 ?
H12A C12 H12B . . 109.5 ?
C11 C12 H12C . . 109.5 ?
H12A C12 H12C . . 109.5 ?
H12B C12 H12C . . 109.5 ?
C10 C13 C14 . . 112.1(3) ?
C10 C13 H13A . . 109.2 ?
C14 C13 H13A . . 109.2 ?
C10 C13 H13B . . 109.2 ?
C14 C13 H13B . . 109.2 ?
H13A C13 H13B . . 107.9 ?
C13 C14 H14A . . 109.5 ?
C13 C14 H14B . . 109.5 ?
H14A C14 H14B . . 109.5 ?
C13 C14 H14C . . 109.5 ?
H14A C14 H14C . . 109.5 ?
H14B C14 H14C . . 109.5 ?
O1 C15 C16 . . 106.8(3) ?
O1 C15 H15A . . 110.4 ?
C16 C15 H15A . . 110.4 ?
O1 C15 H15B . . 110.4 ?
C16 C15 H15B . . 110.4 ?
H15A C15 H15B . . 108.6 ?
C17 C16 C15 . . 105.7(3) ?
C17 C16 H16A . . 110.6 ?
C15 C16 H16A . . 110.6 ?
C17 C16 H16B . . 110.6 ?
C15 C16 H16B . . 110.6 ?
H16A C16 H16B . . 108.7 ?
C18 C17 C16 . . 103.0(3) ?
C18 C17 H17A . . 111.2 ?
C16 C17 H17A . . 111.2 ?
C18 C17 H17B . . 111.2 ?
C16 C17 H17B . . 111.2 ?
H17A C17 H17B . . 109.1 ?
O1 C18 C17 . . 105.1(3) ?
O1 C18 H18A . . 110.7 ?
C17 C18 H18A . . 110.7 ?
O1 C18 H18B . . 110.7 ?
C17 C18 H18B . . 110.7 ?
H18A C18 H18B . . 108.8 ?

loop_
_geom_bond_atom_site_label_1
_geom_bond_atom_site_label_2
_geom_bond_site_symmetry_2
_geom_bond_distance
_geom_bond_publ_flag
Fe1 N3 . 1.997(4) yes
Fe1 N2 . 2.006(3) yes
Fe1 N1 2_755 2.011(2) ?
Fe1 N1 . 2.011(2) yes
Fe1 O1 2_755 2.160(2) ?
Fe1 O1 . 2.160(2) yes
Cl1 O4 . 1.339(11) ?
Cl1 O4 2_756 1.339(11) ?
Cl1 O5 . 1.367(9) ?
Cl1 O5 2_756 1.367(9) ?
Cl1 O3 . 1.409(16) ?
Cl1 O3 2_756 1.409(16) ?
Cl1 O2 2_756 1.421(17) ?
Cl1 O2 . 1.421(17) ?
O1 C15 . 1.414(4) ?
O1 C18 . 1.443(4) ?
O2 O4 2_756 0.86(3) ?
O2 O3 2_756 1.75(2) ?
O3 O5 2_756 1.44(2) ?
O3 O4 2_756 1.58(3) ?
O3 O2 2_756 1.75(2) ?
O4 O2 2_756 0.86(3) ?
O4 O3 2_756 1.58(3) ?
O5 O5 2_756 1.15(3) ?
O5 O3 2_756 1.44(2) ?
N1 C4 . 1.377(4) ?
N1 C1 . 1.392(4) ?
N2 C6 2_755 1.390(4) ?
N2 C6 . 1.390(4) ?
N3 C8 2_755 1.392(4) ?
N3 C8 . 1.392(4) ?
C1 C10 . 1.380(5) ?
C1 C2 . 1.436(5) ?
C2 C3 . 1.338(6) ?
C2 H2 . 0.9300 ?
C3 C4 . 1.433(5) ?
C3 H3 . 0.9300 ?
C4 C5 . 1.398(5) ?
C5 C6 . 1.393(5) ?
C5 C11 . 1.516(4) ?
C6 C5 2_755 1.393(5) ?
C6 C7 . 1.431(5) ?
C7 C7 2_755 1.327(8) ?
C7 H7 . 0.9300 ?
C8 C10 . 1.389(5) ?
C8 C9 . 1.435(4) ?
C9 C9 2_755 1.327(8) ?
C9 H9 . 0.9300 ?
C10 C13 . 1.526(5) ?
C11 C12 . 1.496(6) ?
C11 H11A . 0.9700 ?
C11 H11B . 0.9700 ?
C12 H12A . 0.9600 ?
C12 H12B . 0.9600 ?
C12 H12C . 0.9600 ?
C13 C14 . 1.527(6) ?
C13 H13A . 0.9700 ?
C13 H13B . 0.9700 ?
C14 H14A . 0.9600 ?
C14 H14B . 0.9600 ?
C14 H14C . 0.9600 ?
C15 C16 . 1.502(6) ?
C15 H15A . 0.9700 ?
C15 H15B . 0.9700 ?
C16 C17 . 1.498(6) ?
C16 H16A . 0.9700 ?
C16 H16B . 0.9700 ?
C17 C18 . 1.484(5) ?
C17 H17A . 0.9700 ?
C17 H17B . 0.9700 ?
C18 H18A . 0.9700 ?
C18 H18B . 0.9700 ?

loop_
_geom_torsion_atom_site_label_1
_geom_torsion_atom_site_label_2
_geom_torsion_atom_site_label_3
_geom_torsion_atom_site_label_4
_geom_torsion_site_symmetry_1
_geom_torsion_site_symmetry_4
_geom_torsion
N3 Fe1 O1 C15 . . 149.8(3)
N2 Fe1 O1 C15 . . -30.2(3)
N1 Fe1 O1 C15 2_755 . -120.1(3)
N1 Fe1 O1 C15 . . 59.6(3)
O1 Fe1 O1 C15 2_755 . 149.8(3)
N3 Fe1 O1 C18 . . -48.8(3)
N2 Fe1 O1 C18 . . 131.2(3)
N1 Fe1 O1 C18 2_755 . 41.4(3)
N1 Fe1 O1 C18 . . -138.9(3)
O1 Fe1 O1 C18 2_755 . -48.8(3)
N3 Fe1 N1 C4 . . 171.0(2)
N2 Fe1 N1 C4 . . -9.0(2)
N1 Fe1 N1 C4 2_755 . -9.0(3)
O1 Fe1 N1 C4 2_755 . 81.6(3)
O1 Fe1 N1 C4 . . -99.6(3)
N3 Fe1 N1 C1 . . -5.4(2)
N2 Fe1 N1 C1 . . 174.6(2)
N1 Fe1 N1 C1 2_755 . 174.6(3)
O1 Fe1 N1 C1 2_755 . -94.8(3)
O1 Fe1 N1 C1 . . 84.0(3)
N1 Fe1 N2 C6 2_755 2_755 -170.86(18)
N1 Fe1 N2 C6 . 2_755 9.14(18)
O1 Fe1 N2 C6 2_755 2_755 -79.72(18)
O1 Fe1 N2 C6 . 2_755 100.28(18)
N1 Fe1 N2 C6 2_755 . 9.14(18)
N1 Fe1 N2 C6 . . -170.86(18)
O1 Fe1 N2 C6 2_755 . 100.28(18)
O1 Fe1 N2 C6 . . -79.72(18)
N1 Fe1 N3 C8 2_755 2_755 5.74(18)
N1 Fe1 N3 C8 . 2_755 -174.26(18)
O1 Fe1 N3 C8 2_755 2_755 -85.39(17)
O1 Fe1 N3 C8 . 2_755 94.61(17)
N1 Fe1 N3 C8 2_755 . -174.26(18)
N1 Fe1 N3 C8 . . 5.74(18)
O1 Fe1 N3 C8 2_755 . 94.61(17)
O1 Fe1 N3 C8 . . -85.39(17)
C4 N1 C1 C10 . . -174.2(3)
Fe1 N1 C1 C10 . . 2.8(5)
C4 N1 C1 C2 . . 1.9(4)
Fe1 N1 C1 C2 . . 178.9(2)
C10 C1 C2 C3 . . 174.2(4)
N1 C1 C2 C3 . . -2.0(4)
C1 C2 C3 C4 . . 1.3(4)
C1 N1 C4 C5 . . -179.3(3)
Fe1 N1 C4 C5 . . 3.7(5)
C1 N1 C4 C3 . . -1.2(4)
Fe1 N1 C4 C3 . . -178.2(2)
C2 C3 C4 N1 . . -0.1(4)
C2 C3 C4 C5 . . 178.1(3)
N1 C4 C5 C6 . 2_755 5.6(5)
C3 C4 C5 C6 . 2_755 -172.3(3)
N1 C4 C5 C11 . . -172.3(3)
C3 C4 C5 C11 . . 9.8(5)
C6 N2 C6 C5 2_755 2_755 176.0(4)
Fe1 N2 C6 C5 . 2_755 -4.0(4)
C6 N2 C6 C7 2_755 . -0.6(2)
Fe1 N2 C6 C7 . . 179.4(2)
N2 C6 C7 C7 . 2_755 1.7(6)
C5 C6 C7 C7 2_755 2_755 -175.0(4)
C8 N3 C8 C10 2_755 . 176.5(4)
Fe1 N3 C8 C10 . . -3.5(4)
C8 N3 C8 C9 2_755 . 0.06(18)
Fe1 N3 C8 C9 . . -179.94(18)
C10 C8 C9 C9 . 2_755 -176.7(4)
N3 C8 C9 C9 . 2_755 -0.2(5)
N1 C1 C10 C8 . . 1.9(5)
C2 C1 C10 C8 . . -173.6(3)
N1 C1 C10 C13 . . 176.2(3)
C2 C1 C10 C13 . . 0.7(5)
N3 C8 C10 C1 . . -1.6(5)
C9 C8 C10 C1 . . 174.3(3)
N3 C8 C10 C13 . . -175.9(3)
C9 C8 C10 C13 . . 0.0(5)
C6 C5 C11 C12 2_755 . -91.0(4)
C4 C5 C11 C12 . . 87.0(4)
C1 C10 C13 C14 . . -85.8(5)
C8 C10 C13 C14 . . 88.8(5)
C18 O1 C15 C16 . . 13.8(5)
Fe1 O1 C15 C16 . . 177.8(3)
O1 C15 C16 C17 . . 7.2(5)
C15 C16 C17 C18 . . -24.3(5)
C15 O1 C18 C17 . . -29.7(5)
Fe1 O1 C18 C17 . . 166.3(3)
C16 C17 C18 O1 . . 32.8(5)
